data_7000938
loop_
_publ_author_name
'Djukic, Jean-Pierre'
'Parkhomenko, Ksenia'
'Hijazi, Akram'
'Chemmi, Atika'
'Allouche, Lionel'
'Brelot, Lydia'
'Pfeffer, Michel'
'Ricard, Louis'
'Le Goff, Xavier-Fr\'ed\'eric'

_publ_section_title
;
 \m-Chlorido, \m-hydroxo-bridged dicarbonyl ruthenacycles: synthesis,
 structure and catalytic properties in hydrogen atom transfer
;
_journal_issue 15
_journal_name_full 'Dalton Transactions'
_journal_page_first 2695
_journal_page_last 2711
_journal_paper_doi 10.1039/b820426h
_journal_year 2009
_chemical_formula_moiety C40H36Cl2N2O4Ru2?
_chemical_formula_sum 'C41 H38 Cl4 N2 O4 Ru2'
_chemical_formula_weight 966.67
_chemical_name_systematic
;
?
;
_space_group_IT_number 19
_symmetry_cell_setting orthorhombic
_symmetry_space_group_name_Hall 'P 2ac 2ab'
_symmetry_space_group_name_H-M 'P 21 21 21'
_atom_sites_solution_hydrogens geom
_atom_sites_solution_primary direct
_atom_sites_solution_secondary difmap
_audit_creation_method SHELXL-97
_cell_angle_alpha 90.00
_cell_angle_beta 90.00
_cell_angle_gamma 90.00
_cell_formula_units_Z 4
_cell_length_a 10.845(1)
_cell_length_b 15.601(1)
_cell_length_c 27.808(1)
_cell_measurement_reflns_used 9172
_cell_measurement_temperature 150.0(1)
_cell_measurement_theta_max 30.034
_cell_measurement_theta_min 0.998
_cell_volume 4704.9(6)
_computing_structure_refinement 'SHELXL-97 (Sheldrick, 1997)'
_computing_structure_solution 'SHELXS-97 (Sheldrick, 1990)'
_diffrn_ambient_temperature 150.0(1)
_diffrn_measured_fraction_theta_full 0.998
_diffrn_measured_fraction_theta_max 0.998
_diffrn_measurement_device_type KappaCCD
_diffrn_measurement_method 'phi and omega scans'
_diffrn_radiation_monochromator graphite
_diffrn_radiation_source 'fine-focus sealed tube'
_diffrn_radiation_type MoK\a
_diffrn_radiation_wavelength 0.71069
_diffrn_reflns_av_R_equivalents 0.0368
_diffrn_reflns_av_sigmaI/netI 0.0458
_diffrn_reflns_limit_h_max 14
_diffrn_reflns_limit_h_min -15
_diffrn_reflns_limit_k_max 17
_diffrn_reflns_limit_k_min -21
_diffrn_reflns_limit_l_max 38
_diffrn_reflns_limit_l_min -38
_diffrn_reflns_number 40814
_diffrn_reflns_theta_full 30.02
_diffrn_reflns_theta_max 30.02
_diffrn_reflns_theta_min 2.72
_exptl_absorpt_coefficient_mu 0.906
_exptl_absorpt_correction_T_max 0.9149
_exptl_absorpt_correction_T_min 0.7133
_exptl_absorpt_correction_type multi-scan
_exptl_crystal_colour Colorless
_exptl_crystal_density_diffrn 1.365
_exptl_crystal_density_method 'not measured'
_exptl_crystal_description Needle
_exptl_crystal_F_000 1944
_exptl_crystal_size_max 0.40
_exptl_crystal_size_mid 0.10
_exptl_crystal_size_min 0.10
_refine_diff_density_max 0.439
_refine_diff_density_min -0.656
_refine_diff_density_rms 0.111
_refine_ls_abs_structure_details 'Flack H D (1983), Acta Cryst. A39, 876-881'
_refine_ls_abs_structure_Flack -0.02(2)
_refine_ls_extinction_method none
_refine_ls_goodness_of_fit_ref 1.024
_refine_ls_hydrogen_treatment constr
_refine_ls_matrix_type full
_refine_ls_number_parameters 455
_refine_ls_number_reflns 13705
_refine_ls_number_restraints 0
_refine_ls_restrained_S_all 1.024
_refine_ls_R_factor_all 0.0402
_refine_ls_R_factor_gt 0.0335
_refine_ls_shift/su_max 0.002
_refine_ls_shift/su_mean 0.000
_refine_ls_structure_factor_coef Fsqd
_refine_ls_weighting_details 'calc w=1/[\s^2^(Fo^2^)+(0.0547P)^2^+0.0000P] where P=(Fo^2^+2Fc^2^)/3'
_refine_ls_weighting_scheme calc
_refine_ls_wR_factor_gt 0.0905
_refine_ls_wR_factor_ref 0.0929
_reflns_number_gt 11962
_reflns_number_total 13705
_reflns_threshold_expression >2sigma(I)
_cod_data_source_file b820426h.txt
_cod_data_source_block 1d
_cod_depositor_comments
;
The following automatic conversions were performed:
'_symmetry_cell_setting' value 'Orthorhombic' changed to 'orthorhombic'
according to '/home/saulius/struct/CIF-dictionaries/cif_core.dic'
dictionary named 'cif_core.dic' version 2.4.1 from 2010-06-29.

Automatic conversion script
Id: cif_fix_enum 1527 2010-12-29 10:47:43Z saulius 
;
_cod_original_sg_symbol_H-M 'P212121 '
_cod_database_code 7000938

loop_
_symmetry_equiv_pos_as_xyz
'x, y, z'
'-x+1/2, -y, z+1/2'
'x+1/2, -y+1/2, -z'
'-x, y+1/2, -z+1/2'

loop_
_atom_site_label
_atom_site_type_symbol
_atom_site_fract_x
_atom_site_fract_y
_atom_site_fract_z
_atom_site_U_iso_or_equiv
_atom_site_adp_type
_atom_site_occupancy
_atom_site_symmetry_multiplicity
_atom_site_calc_flag
_atom_site_refinement_flags
_atom_site_disorder_assembly
_atom_site_disorder_group
Ru1 Ru 0.27323(2) 1.024432(14) 0.234902(7) 0.02440(5) Uani 1 1 d . . .
Ru2 Ru 0.09936(2) 0.936973(15) 0.130672(8) 0.02801(6) Uani 1 1 d . . .
Cl2 Cl 0.17994(7) 0.88221(4) 0.21066(2) 0.02872(14) Uani 1 1 d . . .
Cl1 Cl 0.18744(7) 1.07401(5) 0.15800(2) 0.03358(15) Uani 1 1 d . . .
O1 O -0.1483(2) 0.99042(17) 0.17069(9) 0.0477(6) Uani 1 1 d . . .
O2 O 0.0003(2) 0.77386(16) 0.08983(8) 0.0433(6) Uani 1 1 d . . .
O3 O 0.5161(2) 0.99773(17) 0.18407(8) 0.0413(6) Uani 1 1 d . . .
O4 O 0.3692(2) 0.96862(19) 0.33088(8) 0.0495(6) Uani 1 1 d . . .
N1 N 0.2705(2) 0.90979(16) 0.09660(7) 0.0282(5) Uani 1 1 d . . .
N2 N 0.1048(2) 1.06248(15) 0.26755(8) 0.0268(4) Uani 1 1 d . . .
C1 C 0.0722(3) 0.9942(2) 0.06525(11) 0.0373(7) Uani 1 1 d . . .
C2 C -0.0329(4) 1.0370(3) 0.04886(13) 0.0491(9) Uani 1 1 d . . .
H2 H -0.1058 1.0356 0.0678 0.059 Uiso 1 1 calc R . .
C3 C -0.0336(4) 1.0814(3) 0.00595(14) 0.0570(11) Uani 1 1 d . . .
H3 H -0.1060 1.1102 -0.0044 0.068 Uiso 1 1 calc R . .
C4 C 0.0732(5) 1.0836(3) -0.02213(14) 0.0601(12) Uani 1 1 d . . .
H4 H 0.0734 1.1146 -0.0516 0.072 Uiso 1 1 calc R . .
C5 C 0.1778(4) 1.0415(3) -0.00752(12) 0.0489(9) Uani 1 1 d . . .
H5 H 0.2501 1.0429 -0.0268 0.059 Uiso 1 1 calc R . .
C6 C 0.1773(3) 0.9963(2) 0.03604(10) 0.0368(7) Uani 1 1 d . . .
C7 C 0.2849(3) 0.9456(2) 0.05246(10) 0.0324(6) Uani 1 1 d . . .
C8 C 0.3923(3) 0.9323(2) 0.02656(10) 0.0387(7) Uani 1 1 d . . .
H8 H 0.4028 0.9588 -0.0039 0.046 Uiso 1 1 calc R . .
C9 C 0.4842(3) 0.8804(2) 0.04499(10) 0.0357(7) Uani 1 1 d . . .
C10 C 0.4683(3) 0.8435(2) 0.09047(10) 0.0288(6) Uani 1 1 d . . .
C11 C 0.3614(3) 0.85953(19) 0.11429(9) 0.0268(6) Uani 1 1 d . . .
H11 H 0.3499 0.8341 0.1450 0.032 Uiso 1 1 calc R . .
C12 C 0.6044(4) 0.8590(3) 0.01890(11) 0.0471(9) Uani 1 1 d . . .
H12A H 0.5852 0.8302 -0.0119 0.057 Uiso 1 1 calc R . .
H12B H 0.6492 0.9127 0.0116 0.057 Uiso 1 1 calc R . .
C13 C 0.6845(3) 0.8020(3) 0.04866(11) 0.0478(9) Uani 1 1 d . . .
H13 H 0.7662 0.7881 0.0339 0.057 Uiso 1 1 calc R . .
C14 C 0.6138(3) 0.7235(2) 0.06930(11) 0.0396(7) Uani 1 1 d . . .
C15 C 0.5698(3) 0.7889(2) 0.10970(10) 0.0342(7) Uani 1 1 d . . .
H15 H 0.5578 0.7648 0.1427 0.041 Uiso 1 1 calc R . .
C16 C 0.6912(3) 0.8380(3) 0.10073(11) 0.0416(8) Uani 1 1 d . . .
H16A H 0.7622 0.8169 0.1197 0.050 Uiso 1 1 calc R . .
H16B H 0.6834 0.9011 0.1029 0.050 Uiso 1 1 calc R . .
C17 C 0.5173(4) 0.6817(3) 0.03830(13) 0.0517(10) Uani 1 1 d . . .
H17A H 0.5573 0.6432 0.0152 0.078 Uiso 1 1 calc R . .
H17B H 0.4711 0.7258 0.0209 0.078 Uiso 1 1 calc R . .
H17C H 0.4607 0.6487 0.0586 0.078 Uiso 1 1 calc R . .
C18 C 0.7006(4) 0.6557(3) 0.09043(14) 0.0544(10) Uani 1 1 d . . .
H18A H 0.6539 0.6174 0.1116 0.082 Uiso 1 1 calc R . .
H18B H 0.7658 0.6841 0.1090 0.082 Uiso 1 1 calc R . .
H18C H 0.7377 0.6224 0.0643 0.082 Uiso 1 1 calc R . .
C19 C 0.3120(3) 1.14973(19) 0.25080(9) 0.0287(6) Uani 1 1 d . . .
C20 C 0.4232(3) 1.1938(2) 0.24517(10) 0.0354(7) Uani 1 1 d . . .
H20 H 0.4944 1.1632 0.2351 0.043 Uiso 1 1 calc R . .
C21 C 0.4322(3) 1.2816(2) 0.25402(11) 0.0377(7) Uani 1 1 d . . .
H21 H 0.5086 1.3103 0.2498 0.045 Uiso 1 1 calc R . .
C22 C 0.3287(3) 1.3267(2) 0.26899(11) 0.0367(7) Uani 1 1 d . . .
H22 H 0.3341 1.3865 0.2750 0.044 Uiso 1 1 calc R . .
C23 C 0.2193(3) 1.28502(19) 0.27511(10) 0.0334(6) Uani 1 1 d . . .
H23 H 0.1487 1.3164 0.2851 0.040 Uiso 1 1 calc R . .
C24 C 0.2093(3) 1.19622(18) 0.26686(10) 0.0291(6) Uani 1 1 d . . .
C25 C 0.0958(3) 1.14828(18) 0.27579(9) 0.0285(6) Uani 1 1 d . . .
C26 C -0.0139(3) 1.1829(2) 0.29340(11) 0.0361(7) Uani 1 1 d . . .
H26 H -0.0209 1.2430 0.2982 0.043 Uiso 1 1 calc R . .
C27 C -0.1130(3) 1.1295(2) 0.30402(10) 0.0332(6) Uani 1 1 d . . .
C28 C -0.1001(3) 1.04116(18) 0.29788(9) 0.0285(6) Uani 1 1 d . . .
C29 C 0.0100(3) 1.01079(19) 0.27839(9) 0.0276(6) Uani 1 1 d . . .
H29 H 0.0182 0.9511 0.2725 0.033 Uiso 1 1 calc R . .
C30 C -0.2339(3) 1.1610(2) 0.32411(13) 0.0437(8) Uani 1 1 d . . .
H30A H -0.2722 1.2014 0.3010 0.052 Uiso 1 1 calc R . .
H30B H -0.2187 1.1923 0.3545 0.052 Uiso 1 1 calc R . .
C31 C -0.3221(3) 1.0867(2) 0.33358(11) 0.0395(7) Uani 1 1 d . . .
H31 H -0.4054 1.1033 0.3459 0.047 Uiso 1 1 calc R . .
C32 C -0.2580(3) 1.0127(2) 0.36114(10) 0.0379(7) Uani 1 1 d . . .
C33 C -0.2058(3) 0.9856(2) 0.31082(10) 0.0311(6) Uani 1 1 d . . .
H33 H -0.1952 0.9227 0.3051 0.037 Uiso 1 1 calc R . .
C34 C -0.3226(3) 1.0276(2) 0.28915(10) 0.0350(6) Uani 1 1 d . . .
H34A H -0.3083 1.0577 0.2583 0.042 Uiso 1 1 calc R . .
H34B H -0.3948 0.9889 0.2872 0.042 Uiso 1 1 calc R . .
C35 C -0.3495(4) 0.9485(3) 0.38074(12) 0.0496(9) Uani 1 1 d . . .
H35A H -0.3050 0.9012 0.3962 0.074 Uiso 1 1 calc R . .
H35B H -0.3998 0.9259 0.3543 0.074 Uiso 1 1 calc R . .
H35C H -0.4029 0.9766 0.4044 0.074 Uiso 1 1 calc R . .
C36 C -0.1695(4) 1.0349(3) 0.40155(12) 0.0568(11) Uani 1 1 d . . .
H36A H -0.2161 1.0573 0.4290 0.085 Uiso 1 1 calc R . .
H36B H -0.1109 1.0783 0.3904 0.085 Uiso 1 1 calc R . .
H36C H -0.1245 0.9833 0.4113 0.085 Uiso 1 1 calc R . .
C37 C 0.0355(3) 0.8359(2) 0.10625(11) 0.0328(6) Uani 1 1 d . . .
C38 C -0.0552(3) 0.9693(2) 0.15618(11) 0.0359(7) Uani 1 1 d . . .
C39 C 0.4252(3) 1.00509(19) 0.20386(10) 0.0290(6) Uani 1 1 d . . .
C40 C 0.3345(3) 0.9890(2) 0.29425(11) 0.0324(6) Uani 1 1 d . . .

loop_
_atom_site_aniso_label
_atom_site_aniso_U_11
_atom_site_aniso_U_22
_atom_site_aniso_U_33
_atom_site_aniso_U_23
_atom_site_aniso_U_13
_atom_site_aniso_U_12
Ru1 0.02102(9) 0.02548(10) 0.02671(10) -0.00106(8) -0.00038(8) 0.00067(9)
Ru2 0.02474(10) 0.02848(11) 0.03080(11) -0.00398(9) -0.00249(9) -0.00145(9)
Cl2 0.0291(3) 0.0261(3) 0.0310(3) -0.0020(3) 0.0039(3) -0.0002(3)
Cl1 0.0381(4) 0.0301(4) 0.0325(3) -0.0006(3) -0.0059(3) -0.0018(3)
O1 0.0299(12) 0.0525(16) 0.0609(14) -0.0117(12) 0.0039(11) 0.0054(11)
O2 0.0395(13) 0.0406(14) 0.0497(13) -0.0114(11) 0.0020(11) -0.0051(11)
O3 0.0263(11) 0.0551(15) 0.0426(12) -0.0054(10) 0.0023(9) 0.0016(10)
O4 0.0432(14) 0.0694(17) 0.0359(11) 0.0114(11) -0.0053(10) 0.0082(13)
N1 0.0289(11) 0.0316(12) 0.0241(10) -0.0018(9) -0.0007(9) -0.0016(11)
N2 0.0247(10) 0.0269(11) 0.0287(10) -0.0022(10) -0.0005(9) 0.0008(10)
C1 0.0428(18) 0.0350(17) 0.0340(14) -0.0041(12) -0.0131(13) -0.0012(14)
C2 0.0421(19) 0.058(2) 0.0469(19) -0.0004(17) -0.0184(15) 0.0028(18)
C3 0.060(3) 0.058(3) 0.054(2) 0.0013(18) -0.0267(19) 0.010(2)
C4 0.077(3) 0.060(3) 0.0437(19) 0.0127(18) -0.026(2) -0.003(2)
C5 0.056(2) 0.055(2) 0.0356(16) 0.0036(14) -0.0087(15) -0.0081(18)
C6 0.0438(17) 0.0350(17) 0.0315(14) -0.0005(12) -0.0104(13) -0.0064(14)
C7 0.0341(15) 0.0357(16) 0.0273(12) -0.0024(11) -0.0034(11) -0.0084(13)
C8 0.0425(17) 0.0468(19) 0.0269(13) 0.0038(13) 0.0024(12) -0.0096(17)
C9 0.0325(16) 0.0447(18) 0.0298(14) -0.0039(13) 0.0008(12) -0.0090(14)
C10 0.0285(14) 0.0320(15) 0.0258(13) -0.0063(11) 0.0024(10) -0.0072(12)
C11 0.0283(13) 0.0296(14) 0.0226(12) -0.0019(10) -0.0012(10) -0.0036(11)
C12 0.046(2) 0.064(2) 0.0319(15) 0.0004(15) 0.0152(15) -0.0060(19)
C13 0.0285(15) 0.080(3) 0.0348(16) -0.0021(17) 0.0073(13) -0.0049(18)
C14 0.0332(16) 0.051(2) 0.0344(15) -0.0040(14) 0.0023(13) 0.0061(15)
C15 0.0279(14) 0.0482(19) 0.0266(13) 0.0001(12) 0.0040(11) -0.0042(13)
C16 0.0263(15) 0.059(2) 0.0393(16) -0.0052(15) 0.0036(12) -0.0031(15)
C17 0.066(3) 0.047(2) 0.0414(18) -0.0136(16) -0.0011(17) 0.005(2)
C18 0.047(2) 0.066(3) 0.0502(19) -0.0110(18) 0.0057(16) 0.020(2)
C19 0.0303(14) 0.0291(14) 0.0267(12) -0.0019(11) -0.0025(10) -0.0018(12)
C20 0.0309(16) 0.0375(16) 0.0379(15) -0.0034(13) 0.0007(12) -0.0041(13)
C21 0.0369(17) 0.0376(17) 0.0387(16) 0.0024(13) -0.0042(12) -0.0111(14)
C22 0.0465(18) 0.0266(15) 0.0370(15) 0.0039(12) -0.0085(14) -0.0101(13)
C23 0.0365(15) 0.0272(14) 0.0366(15) 0.0014(11) -0.0063(13) 0.0032(13)
C24 0.0326(15) 0.0269(13) 0.0279(12) 0.0042(11) -0.0011(12) 0.0007(11)
C25 0.0287(13) 0.0248(13) 0.0321(13) -0.0023(10) 0.0007(11) 0.0033(12)
C26 0.0345(16) 0.0256(15) 0.0481(17) -0.0049(13) 0.0006(13) 0.0052(13)
C27 0.0245(14) 0.0367(16) 0.0383(15) -0.0074(12) 0.0005(12) 0.0031(12)
C28 0.0241(12) 0.0335(16) 0.0278(12) -0.0057(10) -0.0014(11) 0.0029(12)
C29 0.0256(13) 0.0253(14) 0.0317(13) -0.0058(11) -0.0007(10) 0.0039(11)
C30 0.0327(16) 0.0417(19) 0.0567(19) -0.0109(15) 0.0059(15) 0.0046(15)
C31 0.0299(15) 0.0465(19) 0.0421(17) -0.0072(14) 0.0116(13) 0.0051(14)
C32 0.0316(15) 0.0509(19) 0.0312(14) -0.0023(13) 0.0027(11) -0.0005(14)
C33 0.0288(15) 0.0327(15) 0.0316(13) -0.0064(12) 0.0013(11) 0.0016(13)
C34 0.0282(14) 0.0440(17) 0.0328(14) -0.0047(14) -0.0013(11) 0.0002(14)
C35 0.0422(19) 0.063(3) 0.0440(17) 0.0074(16) 0.0104(15) -0.0023(18)
C36 0.060(2) 0.078(3) 0.0331(16) -0.0077(17) -0.0032(15) -0.009(2)
C37 0.0250(14) 0.0379(17) 0.0354(15) -0.0038(13) 0.0017(12) -0.0029(13)
C38 0.0313(15) 0.0353(16) 0.0412(15) -0.0057(14) -0.0048(12) -0.0038(14)
C39 0.0247(14) 0.0330(15) 0.0294(13) -0.0021(11) -0.0021(10) 0.0003(11)
C40 0.0243(13) 0.0351(16) 0.0377(15) 0.0009(13) 0.0022(11) 0.0024(12)

loop_
_atom_type_symbol
_atom_type_description
_atom_type_scat_dispersion_real
_atom_type_scat_dispersion_imag
_atom_type_scat_source
C C 0.0033 0.0016 'International Tables Vol C Tables 4.2.6.8 and 6.1.1.4'
H H 0.0000 0.0000 'International Tables Vol C Tables 4.2.6.8 and 6.1.1.4'
N N 0.0061 0.0033 'International Tables Vol C Tables 4.2.6.8 and 6.1.1.4'
O O 0.0106 0.0060 'International Tables Vol C Tables 4.2.6.8 and 6.1.1.4'
Cl Cl 0.1484 0.1585 'International Tables Vol C Tables 4.2.6.8 and 6.1.1.4'
Ru Ru -1.2594 0.8363 'International Tables Vol C Tables 4.2.6.8 and 6.1.1.4'

loop_
_geom_angle_atom_site_label_1
_geom_angle_atom_site_label_2
_geom_angle_atom_site_label_3
_geom_angle
_geom_angle_site_symmetry_1
_geom_angle_site_symmetry_3
_geom_angle_publ_flag
C40 Ru1 C39 92.67(12) . . ?
C40 Ru1 C19 91.08(12) . . ?
C39 Ru1 C19 94.14(12) . . ?
C40 Ru1 N2 90.62(11) . . ?
C39 Ru1 N2 172.89(11) . . ?
C19 Ru1 N2 79.49(11) . . ?
C40 Ru1 Cl1 178.13(9) . . ?
C39 Ru1 Cl1 89.02(8) . . ?
C19 Ru1 Cl1 88.01(8) . . ?
N2 Ru1 Cl1 87.61(6) . . ?
C40 Ru1 Cl2 96.80(10) . . ?
C39 Ru1 Cl2 95.01(9) . . ?
C19 Ru1 Cl2 167.63(9) . . ?
N2 Ru1 Cl2 90.86(6) . . ?
Cl1 Ru1 Cl2 83.84(2) . . ?
C37 Ru2 C38 91.92(13) . . ?
C37 Ru2 C1 89.51(13) . . ?
C38 Ru2 C1 95.13(14) . . ?
C37 Ru2 N1 89.60(11) . . ?
C38 Ru2 N1 174.35(12) . . ?
C1 Ru2 N1 79.44(11) . . ?
C37 Ru2 Cl1 176.43(10) . . ?
C38 Ru2 Cl1 89.80(10) . . ?
C1 Ru2 Cl1 87.22(9) . . ?
N1 Ru2 Cl1 88.40(7) . . ?
C37 Ru2 Cl2 99.42(10) . . ?
C38 Ru2 Cl2 93.81(10) . . ?
C1 Ru2 Cl2 167.14(10) . . ?
N1 Ru2 Cl2 91.31(6) . . ?
Cl1 Ru2 Cl2 83.58(2) . . ?
Ru1 Cl2 Ru2 94.36(2) . . ?
Ru1 Cl1 Ru2 98.18(3) . . ?
C11 N1 C7 118.9(3) . . ?
C11 N1 Ru2 126.15(18) . . ?
C7 N1 Ru2 114.9(2) . . ?
C29 N2 C25 119.9(2) . . ?
C29 N2 Ru1 125.96(18) . . ?
C25 N2 Ru1 114.11(19) . . ?
C2 C1 C6 117.6(3) . . ?
C2 C1 Ru2 128.0(3) . . ?
C6 C1 Ru2 114.1(2) . . ?
C3 C2 C1 121.8(4) . . ?
C3 C2 H2 119.1 . . ?
C1 C2 H2 119.1 . . ?
C2 C3 C4 119.5(4) . . ?
C2 C3 H3 120.3 . . ?
C4 C3 H3 120.3 . . ?
C5 C4 C3 120.5(3) . . ?
C5 C4 H4 119.8 . . ?
C3 C4 H4 119.8 . . ?
C4 C5 C6 119.6(4) . . ?
C4 C5 H5 120.2 . . ?
C6 C5 H5 120.2 . . ?
C1 C6 C5 121.1(3) . . ?
C1 C6 C7 116.7(3) . . ?
C5 C6 C7 122.1(3) . . ?
N1 C7 C8 120.3(3) . . ?
N1 C7 C6 114.0(3) . . ?
C8 C7 C6 125.6(3) . . ?
C9 C8 C7 120.1(3) . . ?
C9 C8 H8 119.9 . . ?
C7 C8 H8 119.9 . . ?
C8 C9 C10 119.1(3) . . ?
C8 C9 C12 124.5(3) . . ?
C10 C9 C12 116.3(3) . . ?
C11 C10 C9 118.0(3) . . ?
C11 C10 C15 124.1(3) . . ?
C9 C10 C15 117.9(3) . . ?
N1 C11 C10 123.5(3) . . ?
N1 C11 H11 118.3 . . ?
C10 C11 H11 118.3 . . ?
C13 C12 C9 111.3(3) . . ?
C13 C12 H12A 109.4 . . ?
C9 C12 H12A 109.4 . . ?
C13 C12 H12B 109.4 . . ?
C9 C12 H12B 109.4 . . ?
H12A C12 H12B 108.0 . . ?
C12 C13 C14 112.7(3) . . ?
C12 C13 C16 109.2(3) . . ?
C14 C13 C16 87.9(2) . . ?
C12 C13 H13 114.7 . . ?
C14 C13 H13 114.7 . . ?
C16 C13 H13 114.7 . . ?
C17 C14 C18 110.3(3) . . ?
C17 C14 C13 118.2(3) . . ?
C18 C14 C13 112.4(3) . . ?
C17 C14 C15 118.3(3) . . ?
C18 C14 C15 110.9(3) . . ?
C13 C14 C15 84.5(3) . . ?
C10 C15 C16 106.8(3) . . ?
C10 C15 C14 109.5(2) . . ?
C16 C15 C14 87.1(2) . . ?
C10 C15 H15 116.5 . . ?
C16 C15 H15 116.5 . . ?
C14 C15 H15 116.5 . . ?
C15 C16 C13 86.1(2) . . ?
C15 C16 H16A 114.3 . . ?
C13 C16 H16A 114.3 . . ?
C15 C16 H16B 114.3 . . ?
C13 C16 H16B 114.3 . . ?
H16A C16 H16B 111.4 . . ?
C14 C17 H17A 109.5 . . ?
C14 C17 H17B 109.5 . . ?
H17A C17 H17B 109.5 . . ?
C14 C17 H17C 109.5 . . ?
H17A C17 H17C 109.5 . . ?
H17B C17 H17C 109.5 . . ?
C14 C18 H18A 109.5 . . ?
C14 C18 H18B 109.5 . . ?
H18A C18 H18B 109.5 . . ?
C14 C18 H18C 109.5 . . ?
H18A C18 H18C 109.5 . . ?
H18B C18 H18C 109.5 . . ?
C20 C19 C24 117.9(3) . . ?
C20 C19 Ru1 128.5(2) . . ?
C24 C19 Ru1 113.5(2) . . ?
C21 C20 C19 121.6(3) . . ?
C21 C20 H20 119.2 . . ?
C19 C20 H20 119.2 . . ?
C22 C21 C20 119.6(3) . . ?
C22 C21 H21 120.2 . . ?
C20 C21 H21 120.2 . . ?
C23 C22 C21 120.0(3) . . ?
C23 C22 H22 120.0 . . ?
C21 C22 H22 120.0 . . ?
C22 C23 C24 121.0(3) . . ?
C22 C23 H23 119.5 . . ?
C24 C23 H23 119.5 . . ?
C19 C24 C23 119.9(3) . . ?
C19 C24 C25 117.3(3) . . ?
C23 C24 C25 122.7(3) . . ?
N2 C25 C26 120.1(3) . . ?
N2 C25 C24 114.5(3) . . ?
C26 C25 C24 125.4(3) . . ?
C27 C26 C25 120.1(3) . . ?
C27 C26 H26 120.0 . . ?
C25 C26 H26 120.0 . . ?
C26 C27 C28 119.2(3) . . ?
C26 C27 C30 123.7(3) . . ?
C28 C27 C30 117.1(3) . . ?
C29 C28 C27 117.9(3) . . ?
C29 C28 C33 123.9(3) . . ?
C27 C28 C33 118.1(3) . . ?
N2 C29 C28 122.7(3) . . ?
N2 C29 H29 118.7 . . ?
C28 C29 H29 118.7 . . ?
C27 C30 C31 111.1(3) . . ?
C27 C30 H30A 109.4 . . ?
C31 C30 H30A 109.4 . . ?
C27 C30 H30B 109.4 . . ?
C31 C30 H30B 109.4 . . ?
H30A C30 H30B 108.0 . . ?
C30 C31 C34 108.5(3) . . ?
C30 C31 C32 111.7(3) . . ?
C34 C31 C32 87.3(2) . . ?
C30 C31 H31 115.3 . . ?
C34 C31 H31 115.3 . . ?
C32 C31 H31 115.3 . . ?
C35 C32 C36 107.4(3) . . ?
C35 C32 C31 112.1(3) . . ?
C36 C32 C31 118.7(3) . . ?
C35 C32 C33 112.3(3) . . ?
C36 C32 C33 119.6(3) . . ?
C31 C32 C33 85.5(2) . . ?
C28 C33 C34 106.9(2) . . ?
C28 C33 C32 109.8(2) . . ?
C34 C33 C32 86.4(2) . . ?
C28 C33 H33 116.6 . . ?
C34 C33 H33 116.6 . . ?
C32 C33 H33 116.6 . . ?
C31 C34 C33 86.5(2) . . ?
C31 C34 H34A 114.2 . . ?
C33 C34 H34A 114.2 . . ?
C31 C34 H34B 114.2 . . ?
C33 C34 H34B 114.2 . . ?
H34A C34 H34B 111.4 . . ?
C32 C35 H35A 109.5 . . ?
C32 C35 H35B 109.5 . . ?
H35A C35 H35B 109.5 . . ?
C32 C35 H35C 109.5 . . ?
H35A C35 H35C 109.5 . . ?
H35B C35 H35C 109.5 . . ?
C32 C36 H36A 109.5 . . ?
C32 C36 H36B 109.5 . . ?
H36A C36 H36B 109.5 . . ?
C32 C36 H36C 109.5 . . ?
H36A C36 H36C 109.5 . . ?
H36B C36 H36C 109.5 . . ?
O2 C37 Ru2 177.1(3) . . ?
O1 C38 Ru2 178.3(3) . . ?
O3 C39 Ru1 176.3(3) . . ?
O4 C40 Ru1 178.2(3) . . ?

loop_
_geom_bond_atom_site_label_1
_geom_bond_atom_site_label_2
_geom_bond_distance
_geom_bond_site_symmetry_2
_geom_bond_publ_flag
Ru1 C40 1.863(3) . ?
Ru1 C39 1.885(3) . ?
Ru1 C19 2.048(3) . ?
Ru1 N2 2.124(2) . ?
Ru1 Cl1 2.4570(7) . ?
Ru1 Cl2 2.5301(7) . ?
Ru2 C37 1.851(3) . ?
Ru2 C38 1.889(3) . ?
Ru2 C1 2.048(3) . ?
Ru2 N1 2.126(3) . ?
Ru2 Cl1 2.4618(8) . ?
Ru2 Cl2 2.5380(7) . ?
O1 C38 1.136(4) . ?
O2 C37 1.137(4) . ?
O3 C39 1.135(3) . ?
O4 C40 1.132(3) . ?
N1 C11 1.352(4) . ?
N1 C7 1.358(4) . ?
N2 C29 1.341(4) . ?
N2 C25 1.362(4) . ?
C1 C2 1.397(5) . ?
C1 C6 1.400(5) . ?
C2 C3 1.379(5) . ?
C2 H2 0.9500 . ?
C3 C4 1.397(7) . ?
C3 H3 0.9500 . ?
C4 C5 1.373(6) . ?
C4 H4 0.9500 . ?
C5 C6 1.401(5) . ?
C5 H5 0.9500 . ?
C6 C7 1.482(5) . ?
C7 C8 1.385(4) . ?
C8 C9 1.382(5) . ?
C8 H8 0.9500 . ?
C9 C10 1.400(4) . ?
C9 C12 1.529(5) . ?
C10 C11 1.358(4) . ?
C10 C15 1.491(4) . ?
C11 H11 0.9500 . ?
C12 C13 1.493(6) . ?
C12 H12A 0.9900 . ?
C12 H12B 0.9900 . ?
C13 C14 1.555(5) . ?
C13 C16 1.555(5) . ?
C13 H13 1.0000 . ?
C14 C17 1.505(5) . ?
C14 C18 1.533(5) . ?
C14 C15 1.591(4) . ?
C15 C16 1.543(4) . ?
C15 H15 1.0000 . ?
C16 H16A 0.9900 . ?
C16 H16B 0.9900 . ?
C17 H17A 0.9800 . ?
C17 H17B 0.9800 . ?
C17 H17C 0.9800 . ?
C18 H18A 0.9800 . ?
C18 H18B 0.9800 . ?
C18 H18C 0.9800 . ?
C19 C20 1.397(4) . ?
C19 C24 1.402(4) . ?
C20 C21 1.395(5) . ?
C20 H20 0.9500 . ?
C21 C22 1.388(5) . ?
C21 H21 0.9500 . ?
C22 C23 1.363(5) . ?
C22 H22 0.9500 . ?
C23 C24 1.408(4) . ?
C23 H23 0.9500 . ?
C24 C25 1.461(4) . ?
C25 C26 1.395(4) . ?
C26 C27 1.392(4) . ?
C26 H26 0.9500 . ?
C27 C28 1.395(4) . ?
C27 C30 1.508(4) . ?
C28 C29 1.395(4) . ?
C28 C33 1.481(4) . ?
C29 H29 0.9500 . ?
C30 C31 1.527(5) . ?
C30 H30A 0.9900 . ?
C30 H30B 0.9900 . ?
C31 C34 1.541(4) . ?
C31 C32 1.550(5) . ?
C31 H31 1.0000 . ?
C32 C35 1.513(5) . ?
C32 C36 1.517(5) . ?
C32 C33 1.568(4) . ?
C33 C34 1.548(4) . ?
C33 H33 1.0000 . ?
C34 H34A 0.9900 . ?
C34 H34B 0.9900 . ?
C35 H35A 0.9800 . ?
C35 H35B 0.9800 . ?
C35 H35C 0.9800 . ?
C36 H36A 0.9800 . ?
C36 H36B 0.9800 . ?
C36 H36C 0.9800 . ?
